data_4332029
loop_
_publ_author_name
'Harrop, Todd C.'
'Olmstead, Marilyn M.'
'Mascharak, Pradip K.'

_publ_section_title
;
 Synthetic Analogues of the Active Site of the A-Cluster of Acetyl
 Coenzyme A Synthase/CO Dehydrogenase:&#x00A0; Syntheses, Structures, and
 Reactions with CO
;
_journal_issue 8
_journal_name_full 'Inorganic Chemistry'
_journal_page_first 3424
_journal_page_last 3436
_journal_paper_doi 10.1021/ic0520465
_journal_volume 45
_journal_year 2006
_chemical_formula_moiety 'C48 H28 N4 Ni3 O4 S4, 2(C8 H20 N), C3 H6 N O'
_chemical_formula_sum 'C67 H74 N7 Ni3 O5 S4'
_chemical_formula_weight 1361.70
_chemical_name_common (Et4N)2[Ni{Ni(NpPepS)}2].DMF
_chemical_name_systematic
; 
 ? 
;
_space_group_IT_number 14
_symmetry_cell_setting monoclinic
_symmetry_space_group_name_Hall '-P 2ybc'
_symmetry_space_group_name_H-M 'P 1 21/c 1'
_atom_sites_solution_hydrogens geom
_atom_sites_solution_primary direct
_atom_sites_solution_secondary difmap
_audit_creation_method SHELXL-97
_cell_angle_alpha 90.00
_cell_angle_beta 110.887(3)
_cell_angle_gamma 90.00
_cell_formula_units_Z 4
_cell_length_a 18.6353(15)
_cell_length_b 20.2119(17)
_cell_length_c 17.3241(14)
_cell_measurement_reflns_used 991
_cell_measurement_temperature 90(2)
_cell_measurement_theta_max 20.0
_cell_measurement_theta_min 3.0
_cell_volume 6096.4(9)
_computing_cell_refinement SMART
_computing_data_collection 'SMART 5.054 (Bruker, 2002)'
_computing_data_reduction 'SAINT 6.45A (Bruker, 2003)'
_computing_molecular_graphics 'SHELXTL 5.1, XP (Sheldrick, 1994)'
_computing_publication_material SHELXL97
_computing_structure_refinement 'SHELXL97 (Sheldrick, 1997)'
_computing_structure_solution 'SHELXS97 (Sheldrick, 1990)'
_diffrn_ambient_temperature 90(2)
_diffrn_detector_area_resol_mean 8.3
_diffrn_measured_fraction_theta_full 0.998
_diffrn_measured_fraction_theta_max 0.998
_diffrn_measurement_device_type 'Bruker SMART 1000'
_diffrn_measurement_method \w
_diffrn_radiation_monochromator graphite
_diffrn_radiation_source 'fine-focus sealed tube'
_diffrn_radiation_type MoK\a
_diffrn_radiation_wavelength 0.71073
_diffrn_reflns_av_R_equivalents 0.0568
_diffrn_reflns_av_sigmaI/netI 0.0592
_diffrn_reflns_limit_h_max 22
_diffrn_reflns_limit_h_min -24
_diffrn_reflns_limit_k_max 26
_diffrn_reflns_limit_k_min -26
_diffrn_reflns_limit_l_max 22
_diffrn_reflns_limit_l_min -22
_diffrn_reflns_number 52356
_diffrn_reflns_theta_full 27.48
_diffrn_reflns_theta_max 27.48
_diffrn_reflns_theta_min 1.54
_diffrn_standards_number 0
_exptl_absorpt_coefficient_mu 1.112
_exptl_absorpt_correction_T_max 0.906
_exptl_absorpt_correction_T_min 0.808
_exptl_absorpt_correction_type multi-scan
_exptl_absorpt_process_details 'SADABS 2.10 (Sheldrick, 2003)'
_exptl_crystal_colour black
_exptl_crystal_density_diffrn 1.484
_exptl_crystal_density_method 'not measured'
_exptl_crystal_description block
_exptl_crystal_F_000 2852
_exptl_crystal_size_max 0.20
_exptl_crystal_size_mid 0.16
_exptl_crystal_size_min 0.09
_refine_diff_density_max 1.011
_refine_diff_density_min -1.015
_refine_diff_density_rms 0.108
_refine_ls_extinction_method none
_refine_ls_goodness_of_fit_ref 1.052
_refine_ls_hydrogen_treatment constr
_refine_ls_matrix_type full
_refine_ls_number_parameters 760
_refine_ls_number_reflns 13981
_refine_ls_number_restraints 0
_refine_ls_restrained_S_all 1.052
_refine_ls_R_factor_all 0.1002
_refine_ls_R_factor_gt 0.0499
_refine_ls_shift/su_max 0.008
_refine_ls_shift/su_mean 0.000
_refine_ls_structure_factor_coef Fsqd
_refine_ls_weighting_details 'calc w=1/[\s^2^(Fo^2^)+(0.0644P)^2^+11.3380P] where P=(Fo^2^+2Fc^2^)/3'
_refine_ls_weighting_scheme calc
_refine_ls_wR_factor_gt 0.1215
_refine_ls_wR_factor_ref 0.1520
_reflns_number_gt 8801
_reflns_number_total 13981
_reflns_threshold_expression I>2\s(I)
_cod_data_source_file ic0520465sup4.cif
_cod_data_source_block mn1596
_cod_original_sg_symbol_H-M 'P 21/c'
_cod_database_code 4332029

loop_
_symmetry_equiv_pos_as_xyz
'x, y, z'
'-x, y+1/2, -z+1/2'
'-x, -y, -z'
'x, -y-1/2, z-1/2'

loop_
_atom_site_label
_atom_site_type_symbol
_atom_site_fract_x
_atom_site_fract_y
_atom_site_fract_z
_atom_site_U_iso_or_equiv
_atom_site_adp_type
_atom_site_occupancy
_atom_site_symmetry_multiplicity
_atom_site_calc_flag
_atom_site_refinement_flags
Ni1 Ni 0.15161(3) 0.61198(2) 0.81900(3) 0.01604(12) Uani 1 1 d .
Ni2 Ni 0.23619(3) 0.50147(2) 0.74584(3) 0.01507(12) Uani 1 1 d .
Ni3 Ni 0.32439(3) 0.38738(2) 0.68577(3) 0.01619(12) Uani 1 1 d .
S1 S 0.26651(6) 0.59628(5) 0.81622(6) 0.0174(2) Uani 1 1 d .
S2 S 0.11926(6) 0.51917(5) 0.75010(6) 0.0173(2) Uani 1 1 d .
S3 S 0.35572(6) 0.48109(5) 0.75155(6) 0.0190(2) Uani 1 1 d .
S4 S 0.20810(6) 0.40416(4) 0.67915(6) 0.0162(2) Uani 1 1 d .
O1 O 0.26584(17) 0.73218(13) 1.00969(17) 0.0227(6) Uani 1 1 d .
O2 O -0.02313(18) 0.56745(16) 0.89362(19) 0.0339(8) Uani 1 1 d .
O3 O 0.5198(2) 0.41560(19) 0.6406(3) 0.0492(10) Uani 1 1 d .
O4 O 0.23668(17) 0.26989(14) 0.48825(17) 0.0244(6) Uani 1 1 d .
N1 N 0.1842(2) 0.68724(15) 0.88662(19) 0.0191(7) Uani 1 1 d .
N2 N 0.05707(19) 0.61585(16) 0.83519(19) 0.0197(7) Uani 1 1 d .
N3 N 0.4244(2) 0.37650(17) 0.6850(2) 0.0238(8) Uani 1 1 d .
N4 N 0.29357(19) 0.31212(15) 0.61887(19) 0.0181(7) Uani 1 1 d .
C1 C 0.2969(2) 0.57551(19) 0.9238(2) 0.0198(8) Uani 1 1 d .
C2 C 0.3338(3) 0.5150(2) 0.9525(3) 0.0249(9) Uani 1 1 d .
H2 H 0.3418 0.4845 0.9147 0.030 Uiso 1 1 calc R
C3 C 0.3586(3) 0.4996(2) 1.0358(3) 0.0316(10) Uani 1 1 d .
H3 H 0.3819 0.4580 1.0544 0.038 Uiso 1 1 calc R
C4 C 0.3497(3) 0.5444(2) 1.0919(3) 0.0358(11) Uani 1 1 d .
H4 H 0.3674 0.5339 1.1491 0.043 Uiso 1 1 calc R
C5 C 0.3148(3) 0.6046(2) 1.0640(3) 0.0297(10) Uani 1 1 d .
H5 H 0.3101 0.6357 1.1030 0.036 Uiso 1 1 calc R
C6 C 0.2864(2) 0.62071(18) 0.9806(2) 0.0194(8) Uani 1 1 d .
C7 C 0.2447(2) 0.68623(19) 0.9584(2) 0.0199(8) Uani 1 1 d .
C8 C 0.1382(3) 0.74503(19) 0.8623(2) 0.0214(9) Uani 1 1 d .
C9 C 0.1712(3) 0.80696(19) 0.8698(2) 0.0247(9) Uani 1 1 d .
H9 H 0.2255 0.8110 0.8921 0.030 Uiso 1 1 calc R
C10 C 0.1257(3) 0.8642(2) 0.8448(3) 0.0361(12) Uani 1 1 d .
H10 H 0.1497 0.9064 0.8510 0.043 Uiso 1 1 calc R
C11 C 0.0484(3) 0.8597(2) 0.8122(3) 0.0378(12) Uani 1 1 d .
H11 H 0.0186 0.8988 0.7963 0.045 Uiso 1 1 calc R
C12 C 0.0109(3) 0.7975(2) 0.8014(3) 0.0318(11) Uani 1 1 d .
C13 C -0.0703(3) 0.7935(3) 0.7685(3) 0.0401(13) Uani 1 1 d .
H13 H -0.0998 0.8329 0.7529 0.048 Uiso 1 1 calc R
C14 C -0.1068(3) 0.7343(3) 0.7589(3) 0.0387(12) Uani 1 1 d .
H14 H -0.1613 0.7326 0.7368 0.046 Uiso 1 1 calc R
C15 C -0.0643(3) 0.6757(2) 0.7814(3) 0.0306(10) Uani 1 1 d .
H15 H -0.0907 0.6346 0.7735 0.037 Uiso 1 1 calc R
C16 C 0.0151(3) 0.6761(2) 0.8149(2) 0.0245(9) Uani 1 1 d .
C17 C 0.0559(3) 0.7377(2) 0.8264(2) 0.0226(9) Uani 1 1 d .
C18 C 0.0334(2) 0.5660(2) 0.8717(2) 0.0238(9) Uani 1 1 d .
C19 C 0.0831(2) 0.5047(2) 0.8921(3) 0.0222(9) Uani 1 1 d .
C20 C 0.0881(2) 0.4708(2) 0.9641(3) 0.0232(9) Uani 1 1 d .
H20 H 0.0599 0.4867 0.9964 0.028 Uiso 1 1 calc R
C21 C 0.1327(3) 0.4150(2) 0.9898(3) 0.0261(9) Uani 1 1 d .
H21 H 0.1363 0.3941 1.0402 0.031 Uiso 1 1 calc R
C22 C 0.1725(3) 0.3892(2) 0.9424(3) 0.0273(10) Uani 1 1 d .
H22 H 0.2025 0.3502 0.9592 0.033 Uiso 1 1 calc R
C23 C 0.1676(2) 0.42146(19) 0.8698(2) 0.0218(9) Uani 1 1 d .
H23 H 0.1944 0.4041 0.8369 0.026 Uiso 1 1 calc R
C24 C 0.1241(2) 0.47863(18) 0.8445(2) 0.0179(8) Uani 1 1 d .
C25 C 0.3638(2) 0.5164(2) 0.6601(2) 0.0222(9) Uani 1 1 d .
C26 C 0.3227(3) 0.5732(2) 0.6255(3) 0.0276(10) Uani 1 1 d .
H26 H 0.2891 0.5922 0.6496 0.033 Uiso 1 1 calc R
C27 C 0.3303(3) 0.6026(2) 0.5560(3) 0.0353(11) Uani 1 1 d .
H27 H 0.3015 0.6410 0.5321 0.042 Uiso 1 1 calc R
C28 C 0.3807(3) 0.5749(2) 0.5223(3) 0.0422(13) Uani 1 1 d .
H28 H 0.3871 0.5948 0.4755 0.051 Uiso 1 1 calc R
C29 C 0.4218(3) 0.5182(2) 0.5566(3) 0.0376(12) Uani 1 1 d .
H29 H 0.4565 0.5004 0.5331 0.045 Uiso 1 1 calc R
C30 C 0.4136(3) 0.4864(2) 0.6250(3) 0.0277(10) Uani 1 1 d .
C31 C 0.4581(3) 0.4227(2) 0.6531(3) 0.0304(10) Uani 1 1 d .
C32 C 0.4602(3) 0.3149(2) 0.7146(3) 0.0274(10) Uani 1 1 d .
C33 C 0.5382(3) 0.3111(3) 0.7608(3) 0.0399(12) Uani 1 1 d .
H33 H 0.5688 0.3500 0.7695 0.048 Uiso 1 1 calc R
C34 C 0.5728(3) 0.2508(3) 0.7949(3) 0.0494(15) Uani 1 1 d .
H34 H 0.6259 0.2494 0.8276 0.059 Uiso 1 1 calc R
C35 C 0.5302(3) 0.1943(3) 0.7811(3) 0.0491(15) Uani 1 1 d .
H35 H 0.5545 0.1538 0.8035 0.059 Uiso 1 1 calc R
C36 C 0.4513(3) 0.1946(2) 0.7347(3) 0.0371(12) Uani 1 1 d .
C37 C 0.4081(3) 0.1349(2) 0.7198(3) 0.0428(13) Uani 1 1 d .
H37 H 0.4328 0.0947 0.7431 0.051 Uiso 1 1 calc R
C38 C 0.3323(3) 0.1344(2) 0.6730(3) 0.0396(12) Uani 1 1 d .
H38 H 0.3044 0.0940 0.6629 0.048 Uiso 1 1 calc R
C39 C 0.2950(3) 0.1937(2) 0.6395(3) 0.0292(10) Uani 1 1 d .
H39 H 0.2415 0.1930 0.6081 0.035 Uiso 1 1 calc R
C40 C 0.3342(3) 0.2534(2) 0.6510(2) 0.0242(9) Uani 1 1 d .
C41 C 0.4140(3) 0.2559(2) 0.6996(3) 0.0278(10) Uani 1 1 d .
C42 C 0.2425(2) 0.31355(18) 0.5408(2) 0.0174(8) Uani 1 1 d .
C43 C 0.1895(2) 0.37206(19) 0.5157(2) 0.0199(8) Uani 1 1 d .
C44 C 0.1524(3) 0.3816(2) 0.4311(3) 0.0262(9) Uani 1 1 d .
H44 H 0.1651 0.3534 0.3941 0.031 Uiso 1 1 calc R
C45 C 0.0975(3) 0.4306(2) 0.3986(3) 0.0315(10) Uani 1 1 d .
H45 H 0.0733 0.4357 0.3406 0.038 Uiso 1 1 calc R
C46 C 0.0785(3) 0.4720(2) 0.4524(3) 0.0289(10) Uani 1 1 d .
H46 H 0.0418 0.5063 0.4314 0.035 Uiso 1 1 calc R
C47 C 0.1134(2) 0.4632(2) 0.5369(3) 0.0246(9) Uani 1 1 d .
H47 H 0.0990 0.4907 0.5734 0.030 Uiso 1 1 calc R
C48 C 0.1689(2) 0.41483(19) 0.5692(2) 0.0197(8) Uani 1 1 d .
N5 N 0.4650(2) 0.27018(19) 0.9858(2) 0.0330(9) Uani 1 1 d .
C49 C 0.4223(3) 0.2938(3) 0.9003(3) 0.0488(15) Uani 1 1 d .
H49A H 0.4236 0.2584 0.8612 0.059 Uiso 1 1 calc R
H49B H 0.4497 0.3325 0.8893 0.059 Uiso 1 1 calc R
C50 C 0.3393(3) 0.3130(3) 0.8822(3) 0.0477(14) Uani 1 1 d .
H50A H 0.3164 0.3283 0.8249 0.072 Uiso 1 1 calc R
H50B H 0.3370 0.3486 0.9197 0.072 Uiso 1 1 calc R
H50C H 0.3107 0.2745 0.8903 0.072 Uiso 1 1 calc R
C51 C 0.4685(3) 0.3232(2) 1.0502(4) 0.0453(13) Uani 1 1 d .
H51A H 0.4156 0.3339 1.0467 0.054 Uiso 1 1 calc R
H51B H 0.4965 0.3053 1.1060 0.054 Uiso 1 1 calc R
C52 C 0.5081(4) 0.3867(3) 1.0386(5) 0.069(2) Uani 1 1 d .
H52A H 0.5101 0.4183 1.0822 0.104 Uiso 1 1 calc R
H52B H 0.4792 0.4060 0.9846 0.104 Uiso 1 1 calc R
H52C H 0.5605 0.3764 1.0417 0.104 Uiso 1 1 calc R
C53 C 0.4240(3) 0.2112(2) 1.0081(3) 0.0364(11) Uani 1 1 d .
H53A H 0.4562 0.1949 1.0635 0.044 Uiso 1 1 calc R
H53B H 0.3750 0.2269 1.0116 0.044 Uiso 1 1 calc R
C54 C 0.4071(4) 0.1542(3) 0.9483(4) 0.0556(16) Uani 1 1 d .
H54A H 0.3798 0.1195 0.9663 0.083 Uiso 1 1 calc R
H54B H 0.4555 0.1363 0.9467 0.083 Uiso 1 1 calc R
H54C H 0.3752 0.1696 0.8931 0.083 Uiso 1 1 calc R
C55 C 0.5453(3) 0.2503(3) 0.9922(4) 0.0459(14) Uani 1 1 d .
H55A H 0.5414 0.2113 0.9563 0.055 Uiso 1 1 calc R
H55B H 0.5678 0.2869 0.9702 0.055 Uiso 1 1 calc R
C56 C 0.5997(3) 0.2338(3) 1.0776(4) 0.0464(14) Uani 1 1 d .
H56A H 0.6486 0.2185 1.0748 0.070 Uiso 1 1 calc R
H56B H 0.5774 0.1989 1.1012 0.070 Uiso 1 1 calc R
H56C H 0.6085 0.2734 1.1125 0.070 Uiso 1 1 calc R
N6 N 0.0849(2) 0.75564(17) 0.5846(2) 0.0241(8) Uani 1 1 d .
C57 C 0.1037(3) 0.7036(2) 0.5317(3) 0.0305(10) Uani 1 1 d .
H57A H 0.0690 0.7098 0.4737 0.037 Uiso 1 1 calc R
H57B H 0.1568 0.7110 0.5338 0.037 Uiso 1 1 calc R
C58 C 0.0969(3) 0.6332(2) 0.5564(3) 0.0404(12) Uani 1 1 d .
H58A H 0.1103 0.6031 0.5193 0.061 Uiso 1 1 calc R
H58B H 0.0440 0.6246 0.5527 0.061 Uiso 1 1 calc R
H58C H 0.1319 0.6260 0.6133 0.061 Uiso 1 1 calc R
C59 C 0.1338(3) 0.7470(2) 0.6743(3) 0.0290(10) Uani 1 1 d .
H59A H 0.1200 0.7045 0.6938 0.035 Uiso 1 1 calc R
H59B H 0.1214 0.7829 0.7064 0.035 Uiso 1 1 calc R
C60 C 0.2199(3) 0.7475(3) 0.6927(3) 0.0376(11) Uani 1 1 d .
H60A H 0.2470 0.7360 0.7508 0.056 Uiso 1 1 calc R
H60B H 0.2357 0.7916 0.6817 0.056 Uiso 1 1 calc R
H60C H 0.2324 0.7150 0.6574 0.056 Uiso 1 1 calc R
C61 C 0.1006(3) 0.8223(2) 0.5526(3) 0.0329(11) Uani 1 1 d .
H61A H 0.1543 0.8227 0.5545 0.040 Uiso 1 1 calc R
H61B H 0.0667 0.8267 0.4940 0.040 Uiso 1 1 calc R
C62 C 0.0888(4) 0.8814(3) 0.5989(4) 0.0502(15) Uani 1 1 d .
H62A H 0.1006 0.9218 0.5744 0.075 Uiso 1 1 calc R
H62B H 0.1228 0.8783 0.6569 0.075 Uiso 1 1 calc R
H62C H 0.0352 0.8828 0.5957 0.075 Uiso 1 1 calc R
C63 C 0.0016(3) 0.7512(2) 0.5784(3) 0.0322(10) Uani 1 1 d .
H63A H -0.0055 0.7090 0.6038 0.039 Uiso 1 1 calc R
H63B H -0.0086 0.7876 0.6112 0.039 Uiso 1 1 calc R
C64 C -0.0569(3) 0.7546(2) 0.4920(3) 0.0373(11) Uani 1 1 d .
H64A H -0.1086 0.7559 0.4944 0.056 Uiso 1 1 calc R
H64B H -0.0519 0.7155 0.4608 0.056 Uiso 1 1 calc R
H64C H -0.0482 0.7946 0.4646 0.056 Uiso 1 1 calc R
N7 N 0.2662(6) 0.5088(5) 0.2802(6) 0.123(3) Uiso 1 1 d .
O5 O 0.2682(5) 0.6027(4) 0.2319(5) 0.145(3) Uiso 1 1 d .
C65 C 0.3072(8) 0.4688(7) 0.3416(8) 0.164(5) Uiso 1 1 d .
H65A H 0.3611 0.4827 0.3617 0.246 Uiso 1 1 calc R
H65B H 0.3032 0.4232 0.3212 0.246 Uiso 1 1 calc R
H65C H 0.2873 0.4712 0.3868 0.246 Uiso 1 1 calc R
C66 C 0.1897(7) 0.4828(6) 0.2254(8) 0.147(4) Uiso 1 1 d .
H66A H 0.1779 0.4997 0.1692 0.220 Uiso 1 1 calc R
H66B H 0.1500 0.4973 0.2465 0.220 Uiso 1 1 calc R
H66C H 0.1913 0.4343 0.2247 0.220 Uiso 1 1 calc R
C67 C 0.2985(5) 0.5624(4) 0.2829(5) 0.074(2) Uiso 1 1 d .

loop_
_atom_site_aniso_label
_atom_site_aniso_U_11
_atom_site_aniso_U_22
_atom_site_aniso_U_33
_atom_site_aniso_U_23
_atom_site_aniso_U_13
_atom_site_aniso_U_12
Ni1 0.0208(3) 0.0168(2) 0.0123(2) -0.00159(18) 0.0081(2) 0.0028(2)
Ni2 0.0191(3) 0.0152(2) 0.0134(2) -0.00274(18) 0.0088(2) -0.00038(19)
Ni3 0.0175(3) 0.0175(2) 0.0142(2) -0.00402(19) 0.0064(2) 0.00105(19)
S1 0.0229(5) 0.0160(4) 0.0158(5) -0.0017(3) 0.0102(4) 0.0005(4)
S2 0.0203(5) 0.0202(5) 0.0137(5) -0.0029(3) 0.0088(4) 0.0004(4)
S3 0.0201(5) 0.0208(5) 0.0178(5) -0.0059(4) 0.0087(4) -0.0019(4)
S4 0.0199(5) 0.0167(4) 0.0148(5) -0.0029(3) 0.0096(4) -0.0017(4)
O1 0.0281(16) 0.0189(14) 0.0216(15) -0.0059(11) 0.0093(13) -0.0005(12)
O2 0.0298(18) 0.047(2) 0.0330(18) 0.0062(15) 0.0207(15) 0.0079(15)
O3 0.029(2) 0.061(2) 0.070(3) -0.012(2) 0.033(2) -0.0041(17)
O4 0.0292(17) 0.0240(15) 0.0193(15) -0.0088(12) 0.0078(13) 0.0004(12)
N1 0.0251(19) 0.0198(16) 0.0145(16) -0.0020(13) 0.0095(15) 0.0013(14)
N2 0.0197(18) 0.0250(17) 0.0147(16) -0.0010(13) 0.0066(14) 0.0035(14)
N3 0.0186(18) 0.0299(19) 0.0220(18) -0.0093(14) 0.0062(15) 0.0006(15)
N4 0.0178(17) 0.0215(17) 0.0151(16) -0.0042(13) 0.0060(14) 0.0035(13)
C1 0.024(2) 0.0186(19) 0.0167(19) -0.0007(15) 0.0074(17) 0.0021(16)
C2 0.030(2) 0.020(2) 0.026(2) -0.0014(16) 0.0107(19) 0.0036(17)
C3 0.043(3) 0.025(2) 0.023(2) 0.0036(18) 0.007(2) 0.010(2)
C4 0.051(3) 0.031(2) 0.021(2) 0.0041(19) 0.008(2) 0.014(2)
C5 0.041(3) 0.023(2) 0.024(2) -0.0032(17) 0.011(2) 0.0029(19)
C6 0.020(2) 0.0176(19) 0.019(2) -0.0011(15) 0.0051(17) 0.0015(15)
C7 0.027(2) 0.0180(19) 0.021(2) -0.0015(15) 0.0157(18) -0.0022(16)
C8 0.039(3) 0.0183(19) 0.0098(18) 0.0050(14) 0.0121(18) 0.0114(17)
C9 0.040(3) 0.019(2) 0.019(2) 0.0031(16) 0.0146(19) 0.0056(18)
C10 0.067(4) 0.019(2) 0.027(2) 0.0036(18) 0.022(3) 0.011(2)
C11 0.063(4) 0.028(2) 0.025(2) 0.0077(19) 0.019(2) 0.024(2)
C12 0.048(3) 0.031(2) 0.017(2) 0.0024(18) 0.013(2) 0.017(2)
C13 0.047(3) 0.045(3) 0.025(2) 0.003(2) 0.008(2) 0.031(3)
C14 0.037(3) 0.050(3) 0.024(2) -0.005(2) 0.005(2) 0.018(2)
C15 0.029(3) 0.040(3) 0.019(2) -0.0073(18) 0.0040(19) 0.009(2)
C16 0.030(2) 0.030(2) 0.0122(19) -0.0023(16) 0.0050(18) 0.0114(18)
C17 0.034(2) 0.026(2) 0.0096(18) 0.0024(15) 0.0101(18) 0.0141(18)
C18 0.022(2) 0.033(2) 0.019(2) -0.0059(17) 0.0097(18) 0.0012(18)
C19 0.019(2) 0.025(2) 0.024(2) -0.0060(17) 0.0097(18) -0.0046(17)
C20 0.023(2) 0.029(2) 0.023(2) -0.0022(17) 0.0146(18) -0.0051(18)
C21 0.037(3) 0.025(2) 0.021(2) 0.0013(17) 0.016(2) -0.0043(19)
C22 0.037(3) 0.021(2) 0.028(2) 0.0003(17) 0.017(2) 0.0019(18)
C23 0.028(2) 0.021(2) 0.020(2) -0.0035(16) 0.0132(18) -0.0042(17)
C24 0.022(2) 0.0188(18) 0.0147(19) -0.0051(14) 0.0083(17) -0.0050(16)
C25 0.022(2) 0.028(2) 0.020(2) -0.0038(16) 0.0103(18) -0.0089(17)
C26 0.032(2) 0.029(2) 0.023(2) -0.0042(18) 0.011(2) -0.0095(19)
C27 0.050(3) 0.030(2) 0.029(3) 0.0017(19) 0.018(2) -0.013(2)
C28 0.067(4) 0.036(3) 0.034(3) -0.004(2) 0.031(3) -0.024(3)
C29 0.046(3) 0.041(3) 0.039(3) -0.016(2) 0.031(3) -0.019(2)
C30 0.026(2) 0.031(2) 0.030(2) -0.0098(18) 0.014(2) -0.0101(18)
C31 0.024(2) 0.040(3) 0.031(2) -0.013(2) 0.014(2) -0.004(2)
C32 0.024(2) 0.038(2) 0.018(2) -0.0098(18) 0.0048(18) 0.0096(19)
C33 0.025(3) 0.058(3) 0.030(3) -0.013(2) 0.001(2) 0.012(2)
C34 0.029(3) 0.073(4) 0.036(3) -0.012(3) -0.001(2) 0.022(3)
C35 0.050(3) 0.055(4) 0.031(3) -0.009(2) 0.001(3) 0.032(3)
C36 0.043(3) 0.039(3) 0.025(2) -0.004(2) 0.006(2) 0.020(2)
C37 0.067(4) 0.029(3) 0.032(3) 0.002(2) 0.017(3) 0.022(3)
C38 0.060(4) 0.025(2) 0.033(3) 0.002(2) 0.014(3) 0.006(2)
C39 0.040(3) 0.022(2) 0.026(2) -0.0016(17) 0.012(2) 0.0026(19)
C40 0.033(2) 0.023(2) 0.019(2) -0.0064(16) 0.0119(19) 0.0046(18)
C41 0.033(3) 0.033(2) 0.016(2) -0.0046(17) 0.0071(19) 0.0124(19)
C42 0.019(2) 0.0179(18) 0.0186(19) -0.0043(15) 0.0106(17) -0.0003(15)
C43 0.018(2) 0.022(2) 0.018(2) -0.0037(15) 0.0044(17) -0.0003(16)
C44 0.028(2) 0.031(2) 0.019(2) -0.0052(17) 0.0075(19) 0.0071(18)
C45 0.035(3) 0.037(3) 0.018(2) -0.0010(18) 0.005(2) 0.008(2)
C46 0.025(2) 0.030(2) 0.027(2) -0.0015(18) 0.0040(19) 0.0083(19)
C47 0.027(2) 0.026(2) 0.021(2) -0.0036(17) 0.0078(18) 0.0049(18)
C48 0.022(2) 0.023(2) 0.0139(19) -0.0036(15) 0.0063(17) -0.0019(16)
N5 0.033(2) 0.034(2) 0.041(2) 0.0092(17) 0.025(2) 0.0057(17)
C49 0.062(4) 0.053(3) 0.041(3) 0.027(3) 0.031(3) 0.019(3)
C50 0.045(3) 0.060(4) 0.040(3) 0.023(3) 0.019(3) 0.016(3)
C51 0.047(3) 0.035(3) 0.060(4) -0.002(2) 0.028(3) -0.003(2)
C52 0.050(4) 0.046(3) 0.125(6) 0.000(4) 0.046(4) -0.003(3)
C53 0.043(3) 0.036(3) 0.037(3) 0.013(2) 0.022(2) 0.006(2)
C54 0.081(5) 0.037(3) 0.061(4) 0.003(3) 0.040(4) 0.004(3)
C55 0.048(3) 0.048(3) 0.058(4) 0.022(3) 0.040(3) 0.016(3)
C56 0.037(3) 0.052(3) 0.057(4) 0.014(3) 0.024(3) 0.005(3)
N6 0.027(2) 0.0311(19) 0.0167(17) 0.0077(14) 0.0113(16) 0.0027(15)
C57 0.036(3) 0.039(3) 0.019(2) 0.0023(18) 0.014(2) 0.002(2)
C58 0.055(3) 0.037(3) 0.031(3) -0.001(2) 0.017(3) -0.003(2)
C59 0.040(3) 0.033(2) 0.017(2) 0.0068(17) 0.014(2) 0.005(2)
C60 0.035(3) 0.043(3) 0.030(3) 0.010(2) 0.006(2) 0.003(2)
C61 0.029(3) 0.040(3) 0.028(2) 0.018(2) 0.008(2) 0.001(2)
C62 0.061(4) 0.036(3) 0.054(4) 0.019(3) 0.020(3) 0.011(3)
C63 0.032(3) 0.036(3) 0.034(3) 0.004(2) 0.019(2) -0.003(2)
C64 0.027(3) 0.040(3) 0.043(3) 0.000(2) 0.010(2) 0.000(2)

loop_
_atom_type_symbol
_atom_type_description
_atom_type_scat_dispersion_real
_atom_type_scat_dispersion_imag
_atom_type_scat_source
C C 0.0033 0.0016 'International Tables Vol C Tables 4.2.6.8 and 6.1.1.4'
H H 0.0000 0.0000 'International Tables Vol C Tables 4.2.6.8 and 6.1.1.4'
N N 0.0061 0.0033 'International Tables Vol C Tables 4.2.6.8 and 6.1.1.4'
O O 0.0106 0.0060 'International Tables Vol C Tables 4.2.6.8 and 6.1.1.4'
S S 0.1246 0.1234 'International Tables Vol C Tables 4.2.6.8 and 6.1.1.4'
Ni Ni 0.3393 1.1124 'International Tables Vol C Tables 4.2.6.8 and 6.1.1.4'

loop_
_geom_angle_atom_site_label_1
_geom_angle_atom_site_label_2
_geom_angle_atom_site_label_3
_geom_angle
N2 Ni1 N1 89.16(14)
N2 Ni1 S1 170.96(10)
N1 Ni1 S1 91.70(11)
N2 Ni1 S2 91.51(10)
N1 Ni1 S2 174.89(11)
S1 Ni1 S2 86.85(4)
S3 Ni2 S1 94.58(4)
S3 Ni2 S2 175.61(4)
S1 Ni2 S2 84.52(4)
S3 Ni2 S4 84.67(4)
S1 Ni2 S4 177.97(4)
S2 Ni2 S4 96.07(4)
N4 Ni3 N3 89.23(14)
N4 Ni3 S4 90.81(10)
N3 Ni3 S4 176.00(12)
N4 Ni3 S3 173.90(11)
N3 Ni3 S3 91.38(11)
S4 Ni3 S3 88.16(4)
C1 S1 Ni1 87.72(13)
C1 S1 Ni2 106.93(13)
Ni1 S1 Ni2 94.45(4)
C24 S2 Ni1 88.85(12)
C24 S2 Ni2 102.88(14)
Ni1 S2 Ni2 94.18(4)
C25 S3 Ni3 88.56(13)
C25 S3 Ni2 106.55(15)
Ni3 S3 Ni2 93.45(4)
C48 S4 Ni3 95.53(13)
C48 S4 Ni2 111.90(13)
Ni3 S4 Ni2 93.72(4)
C7 N1 C8 120.2(3)
C7 N1 Ni1 122.7(3)
C8 N1 Ni1 116.9(3)
C18 N2 C16 120.9(3)
C18 N2 Ni1 121.4(3)
C16 N2 Ni1 117.4(3)
C31 N3 C32 121.8(4)
C31 N3 Ni3 122.0(3)
C32 N3 Ni3 116.1(3)
C42 N4 C40 120.1(3)
C42 N4 Ni3 123.7(3)
C40 N4 Ni3 115.8(3)
C2 C1 C6 119.3(4)
C2 C1 S1 120.4(3)
C6 C1 S1 120.2(3)
C3 C2 C1 120.3(4)
C3 C2 H2 119.8
C1 C2 H2 119.8
C2 C3 C4 120.5(4)
C2 C3 H3 119.8
C4 C3 H3 119.8
C3 C4 C5 119.3(4)
C3 C4 H4 120.3
C5 C4 H4 120.3
C4 C5 C6 121.8(4)
C4 C5 H5 119.1
C6 C5 H5 119.1
C5 C6 C1 118.6(4)
C5 C6 C7 116.2(3)
C1 C6 C7 125.2(3)
O1 C7 N1 126.4(4)
O1 C7 C6 117.8(4)
N1 C7 C6 115.6(3)
C9 C8 N1 121.1(4)
C9 C8 C17 120.2(4)
N1 C8 C17 118.7(4)
C8 C9 C10 121.2(4)
C8 C9 H9 119.4
C10 C9 H9 119.4
C11 C10 C9 120.5(5)
C11 C10 H10 119.8
C9 C10 H10 119.8
C10 C11 C12 121.2(4)
C10 C11 H11 119.4
C12 C11 H11 119.4
C11 C12 C13 120.6(4)
C11 C12 C17 119.7(4)
C13 C12 C17 119.7(4)
C14 C13 C12 121.1(4)
C14 C13 H13 119.4
C12 C13 H13 119.4
C13 C14 C15 120.2(5)
C13 C14 H14 119.9
C15 C14 H14 119.9
C16 C15 C14 121.7(5)
C16 C15 H15 119.1
C14 C15 H15 119.1
C15 C16 N2 120.7(4)
C15 C16 C17 119.8(4)
N2 C16 C17 119.4(4)
C16 C17 C8 125.3(4)
C16 C17 C12 117.5(4)
C8 C17 C12 117.2(4)
O2 C18 N2 125.7(4)
O2 C18 C19 117.6(4)
N2 C18 C19 116.6(3)
C20 C19 C24 117.5(4)
C20 C19 C18 116.9(4)
C24 C19 C18 125.7(4)
C21 C20 C19 122.1(4)
C21 C20 H20 119.0
C19 C20 H20 119.0
C20 C21 C22 120.2(4)
C20 C21 H21 119.9
C22 C21 H21 119.9
C23 C22 C21 118.8(4)
C23 C22 H22 120.6
C21 C22 H22 120.6
C24 C23 C22 121.3(4)
C24 C23 H23 119.4
C22 C23 H23 119.4
C23 C24 C19 120.1(4)
C23 C24 S2 120.0(3)
C19 C24 S2 119.9(3)
C26 C25 C30 120.8(4)
C26 C25 S3 120.1(3)
C30 C25 S3 119.0(3)
C27 C26 C25 120.9(4)
C27 C26 H26 119.5
C25 C26 H26 119.5
C26 C27 C28 118.9(5)
C26 C27 H27 120.5
C28 C27 H27 120.5
C27 C28 C29 120.3(4)
C27 C28 H28 119.8
C29 C28 H28 119.8
C28 C29 C30 122.0(4)
C28 C29 H29 119.0
C30 C29 H29 119.0
C29 C30 C25 116.9(4)
C29 C30 C31 116.7(4)
C25 C30 C31 126.4(4)
O3 C31 N3 125.7(4)
O3 C31 C30 118.2(4)
N3 C31 C30 115.9(4)
C33 C32 N3 121.2(4)
C33 C32 C41 119.5(4)
N3 C32 C41 119.2(4)
C32 C33 C34 121.3(5)
C32 C33 H33 119.4
C34 C33 H33 119.4
C35 C34 C33 120.1(5)
C35 C34 H34 120.0
C33 C34 H34 120.0
C34 C35 C36 121.6(5)
C34 C35 H35 119.2
C36 C35 H35 119.2
C35 C36 C37 120.6(5)
C35 C36 C41 119.6(5)
C37 C36 C41 119.7(4)
C38 C37 C36 121.0(4)
C38 C37 H37 119.5
C36 C37 H37 119.5
C37 C38 C39 119.9(5)
C37 C38 H38 120.0
C39 C38 H38 120.0
C40 C39 C38 121.7(5)
C40 C39 H39 119.2
C38 C39 H39 119.2
C39 C40 N4 119.6(4)
C39 C40 C41 120.1(4)
N4 C40 C41 120.2(4)
C40 C41 C32 124.5(4)
C40 C41 C36 117.6(4)
C32 C41 C36 117.9(4)
O4 C42 N4 124.3(4)
O4 C42 C43 118.1(4)
N4 C42 C43 117.6(3)
C44 C43 C48 117.1(4)
C44 C43 C42 116.2(3)
C48 C43 C42 126.5(4)
C45 C44 C43 122.8(4)
C45 C44 H44 118.6
C43 C44 H44 118.6
C44 C45 C46 118.9(4)
C44 C45 H45 120.5
C46 C45 H45 120.5
C47 C46 C45 119.7(4)
C47 C46 H46 120.2
C45 C46 H46 120.2
C46 C47 C48 121.3(4)
C46 C47 H47 119.4
C48 C47 H47 119.4
C47 C48 C43 120.1(4)
C47 C48 S4 118.4(3)
C43 C48 S4 121.3(3)
C49 N5 C55 108.7(4)
C49 N5 C51 111.7(4)
C55 N5 C51 110.3(4)
C49 N5 C53 111.2(4)
C55 N5 C53 110.0(4)
C51 N5 C53 104.9(3)
N5 C49 C50 115.6(4)
N5 C49 H49A 108.4
C50 C49 H49A 108.4
N5 C49 H49B 108.4
C50 C49 H49B 108.4
H49A C49 H49B 107.5
C49 C50 H50A 109.5
C49 C50 H50B 109.5
H50A C50 H50B 109.5
C49 C50 H50C 109.5
H50A C50 H50C 109.5
H50B C50 H50C 109.5
C52 C51 N5 113.0(5)
C52 C51 H51A 109.0
N5 C51 H51A 109.0
C52 C51 H51B 109.0
N5 C51 H51B 109.0
H51A C51 H51B 107.8
C51 C52 H52A 109.5
C51 C52 H52B 109.5
H52A C52 H52B 109.5
C51 C52 H52C 109.5
H52A C52 H52C 109.5
H52B C52 H52C 109.5
C54 C53 N5 114.9(4)
C54 C53 H53A 108.5
N5 C53 H53A 108.5
C54 C53 H53B 108.5
N5 C53 H53B 108.5
H53A C53 H53B 107.5
C53 C54 H54A 109.5
C53 C54 H54B 109.5
H54A C54 H54B 109.5
C53 C54 H54C 109.5
H54A C54 H54C 109.5
H54B C54 H54C 109.5
C56 C55 N5 115.6(4)
C56 C55 H55A 108.4
N5 C55 H55A 108.4
C56 C55 H55B 108.4
N5 C55 H55B 108.4
H55A C55 H55B 107.4
C55 C56 H56A 109.5
C55 C56 H56B 109.5
H56A C56 H56B 109.5
C55 C56 H56C 109.5
H56A C56 H56C 109.5
H56B C56 H56C 109.5
C59 N6 C57 111.0(3)
C59 N6 C61 110.7(3)
C57 N6 C61 106.1(3)
C59 N6 C63 107.1(3)
C57 N6 C63 111.5(4)
C61 N6 C63 110.5(3)
C58 C57 N6 115.1(4)
C58 C57 H57A 108.5
N6 C57 H57A 108.5
C58 C57 H57B 108.5
N6 C57 H57B 108.5
H57A C57 H57B 107.5
C57 C58 H58A 109.5
C57 C58 H58B 109.5
H58A C58 H58B 109.5
C57 C58 H58C 109.5
H58A C58 H58C 109.5
H58B C58 H58C 109.5
N6 C59 C60 114.9(4)
N6 C59 H59A 108.5
C60 C59 H59A 108.5
N6 C59 H59B 108.5
C60 C59 H59B 108.5
H59A C59 H59B 107.5
C59 C60 H60A 109.5
C59 C60 H60B 109.5
H60A C60 H60B 109.5
C59 C60 H60C 109.5
H60A C60 H60C 109.5
H60B C60 H60C 109.5
C62 C61 N6 115.2(4)
C62 C61 H61A 108.5
N6 C61 H61A 108.5
C62 C61 H61B 108.5
N6 C61 H61B 108.5
H61A C61 H61B 107.5
C61 C62 H62A 109.5
C61 C62 H62B 109.5
H62A C62 H62B 109.5
C61 C62 H62C 109.5
H62A C62 H62C 109.5
H62B C62 H62C 109.5
C64 C63 N6 115.2(4)
C64 C63 H63A 108.5
N6 C63 H63A 108.5
C64 C63 H63B 108.5
N6 C63 H63B 108.5
H63A C63 H63B 107.5
C63 C64 H64A 109.5
C63 C64 H64B 109.5
H64A C64 H64B 109.5
C63 C64 H64C 109.5
H64A C64 H64C 109.5
H64B C64 H64C 109.5
C67 N7 C65 111.6(11)
C67 N7 C66 132.4(11)
C65 N7 C66 115.8(11)
N7 C65 H65A 109.5
N7 C65 H65B 109.5
H65A C65 H65B 109.5
N7 C65 H65C 109.5
H65A C65 H65C 109.5
H65B C65 H65C 109.5
N7 C66 H66A 109.5
N7 C66 H66B 109.5
H66A C66 H66B 109.5
N7 C66 H66C 109.5
H66A C66 H66C 109.5
H66B C66 H66C 109.5
O5 C67 N7 118.7(10)

loop_
_geom_bond_atom_site_label_1
_geom_bond_atom_site_label_2
_geom_bond_distance
Ni1 N2 1.882(3)
Ni1 N1 1.884(3)
Ni1 S1 2.1820(11)
Ni1 S2 2.1895(10)
Ni2 S3 2.2323(11)
Ni2 S1 2.2331(10)
Ni2 S2 2.2354(11)
Ni2 S4 2.2464(10)
Ni3 N4 1.874(3)
Ni3 N3 1.881(3)
Ni3 S4 2.1559(11)
Ni3 S3 2.1802(11)
S1 C1 1.794(4)
S2 C24 1.802(4)
S3 C25 1.793(4)
S4 C48 1.793(4)
O1 C7 1.248(5)
O2 C18 1.241(5)
O3 C31 1.251(5)
O4 C42 1.244(4)
N1 C7 1.348(5)
N1 C8 1.421(5)
N2 C18 1.345(5)
N2 C16 1.422(5)
N3 C31 1.349(6)
N3 C32 1.419(5)
N4 C42 1.349(5)
N4 C40 1.411(5)
C1 C2 1.404(5)
C1 C6 1.408(5)
C2 C3 1.383(6)
C2 H2 0.9500
C3 C4 1.380(6)
C3 H3 0.9500
C4 C5 1.384(6)
C4 H4 0.9500
C5 C6 1.388(6)
C5 H5 0.9500
C6 C7 1.514(5)
C8 C9 1.380(6)
C8 C17 1.442(6)
C9 C10 1.409(6)
C9 H9 0.9500
C10 C11 1.351(7)
C10 H10 0.9500
C11 C12 1.417(7)
C11 H11 0.9500
C12 C13 1.417(7)
C12 C17 1.446(6)
C13 C14 1.356(7)
C13 H13 0.9500
C14 C15 1.400(6)
C14 H14 0.9500
C15 C16 1.385(6)
C15 H15 0.9500
C16 C17 1.436(6)
C18 C19 1.512(6)
C19 C20 1.397(6)
C19 C24 1.412(5)
C20 C21 1.378(6)
C20 H20 0.9500
C21 C22 1.390(6)
C21 H21 0.9500
C22 C23 1.390(6)
C22 H22 0.9500
C23 C24 1.389(6)
C23 H23 0.9500
C25 C26 1.392(6)
C25 C30 1.414(6)
C26 C27 1.394(6)
C26 H26 0.9500
C27 C28 1.388(7)
C27 H27 0.9500
C28 C29 1.389(7)
C28 H28 0.9500
C29 C30 1.402(6)
C29 H29 0.9500
C30 C31 1.515(6)
C32 C33 1.390(6)
C32 C41 1.440(6)
C33 C34 1.407(7)
C33 H33 0.9500
C34 C35 1.362(8)
C34 H34 0.9500
C35 C36 1.401(7)
C35 H35 0.9500
C36 C37 1.423(7)
C36 C41 1.443(6)
C37 C38 1.356(7)
C37 H37 0.9500
C38 C39 1.403(6)
C38 H38 0.9500
C39 C40 1.387(6)
C39 H39 0.9500
C40 C41 1.425(6)
C42 C43 1.502(5)
C43 C44 1.393(6)
C43 C48 1.416(5)
C44 C45 1.391(6)
C44 H44 0.9500
C45 C46 1.389(6)
C45 H45 0.9500
C46 C47 1.385(6)
C46 H46 0.9500
C47 C48 1.388(6)
C47 H47 0.9500
N5 C49 1.489(6)
N5 C55 1.516(6)
N5 C51 1.531(6)
N5 C53 1.538(6)
C49 C50 1.516(7)
C49 H49A 0.9900
C49 H49B 0.9900
C50 H50A 0.9800
C50 H50B 0.9800
C50 H50C 0.9800
C51 C52 1.528(7)
C51 H51A 0.9900
C51 H51B 0.9900
C52 H52A 0.9800
C52 H52B 0.9800
C52 H52C 0.9800
C53 C54 1.505(7)
C53 H53A 0.9900
C53 H53B 0.9900
C54 H54A 0.9800
C54 H54B 0.9800
C54 H54C 0.9800
C55 C56 1.503(8)
C55 H55A 0.9900
C55 H55B 0.9900
C56 H56A 0.9800
C56 H56B 0.9800
C56 H56C 0.9800
N6 C59 1.506(5)
N6 C57 1.515(5)
N6 C61 1.525(5)
N6 C63 1.519(6)
C57 C58 1.505(6)
C57 H57A 0.9900
C57 H57B 0.9900
C58 H58A 0.9800
C58 H58B 0.9800
C58 H58C 0.9800
C59 C60 1.519(7)
C59 H59A 0.9900
C59 H59B 0.9900
C60 H60A 0.9800
C60 H60B 0.9800
C60 H60C 0.9800
C61 C62 1.498(7)
C61 H61A 0.9900
C61 H61B 0.9900
C62 H62A 0.9800
C62 H62B 0.9800
C62 H62C 0.9800
C63 C64 1.507(7)
C63 H63A 0.9900
C63 H63B 0.9900
C64 H64A 0.9800
C64 H64B 0.9800
C64 H64C 0.9800
N7 C67 1.231(10)
N7 C65 1.338(13)
N7 C66 1.498(14)
O5 C67 1.187(10)
C65 H65A 0.9800
C65 H65B 0.9800
C65 H65C 0.9800
C66 H66A 0.9800
C66 H66B 0.9800
C66 H66C 0.9800
